data_1546239
loop_
_publ_author_name
'Zhu, Zhengbo'
'Seidel, Daniel'

_publ_section_title
;
 Acetic Acid Promoted Redox Annulations with Dual C-H Functionalization.
;
_journal_issue 11
_journal_name_full 'Organic letters'
_journal_page_first 2841
_journal_page_last 2844
_journal_paper_doi 10.1021/acs.orglett.7b01047
_journal_volume 19
_journal_year 2017
_chemical_absolute_configuration unk
_chemical_formula_sum 'C21 H20 N2'
_chemical_formula_weight 300.39
_space_group_crystal_system trigonal
_space_group_IT_number 159
_space_group_name_Hall 'P 3 -2c'
_space_group_name_H-M_alt 'P 3 1 c'
_symmetry_space_group_name_Hall 'P 3 -2c'
_symmetry_space_group_name_H-M 'P 3 1 c'
_atom_sites_solution_hydrogens geom
_audit_creation_method SHELXL-2014/7
_cell_angle_alpha 90
_cell_angle_beta 90
_cell_angle_gamma 120
_cell_formula_units_Z 6
_cell_length_a 18.6655(11)
_cell_length_b 18.6655(11)
_cell_length_c 8.1126(5)
_cell_measurement_reflns_used 8205
_cell_measurement_temperature 195(2)
_cell_measurement_theta_max 30.46
_cell_measurement_theta_min 2.52
_cell_volume 2447.8(3)
_computing_cell_refinement 'Bruker SAINT'
_computing_data_collection 'Bruker SMART'
_computing_data_reduction 'Bruker SAINT'
_computing_molecular_graphics 'Bruker SHELXTL'
_computing_publication_material SHELXL-2014/7
_computing_structure_refinement 'SHELXL-2014/7 (Sheldrick, 2014)'
_computing_structure_solution 'SHELXL-2014/7 (Sheldrick, 2014)'
_diffrn_ambient_temperature 195(2)
_diffrn_measured_fraction_theta_full 0.999
_diffrn_measured_fraction_theta_max 1.000
_diffrn_measurement_device_type 'Bruker APEX'
_diffrn_measurement_method '\w scans'
_diffrn_radiation_type MoK\a
_diffrn_radiation_wavelength 0.71073
_diffrn_reflns_av_R_equivalents 0.0409
_diffrn_reflns_av_unetI/netI 0.0537
_diffrn_reflns_Laue_measured_fraction_full 0.999
_diffrn_reflns_Laue_measured_fraction_max 1.000
_diffrn_reflns_limit_h_max 25
_diffrn_reflns_limit_h_min -15
_diffrn_reflns_limit_k_max 22
_diffrn_reflns_limit_k_min -23
_diffrn_reflns_limit_l_max 10
_diffrn_reflns_limit_l_min -10
_diffrn_reflns_number 11857
_diffrn_reflns_point_group_measured_fraction_full 1.000
_diffrn_reflns_point_group_measured_fraction_max 1.000
_diffrn_reflns_theta_full 25.242
_diffrn_reflns_theta_max 28.714
_diffrn_reflns_theta_min 2.182
_diffrn_source 'sealed tube'
_exptl_absorpt_coefficient_mu 0.072
_exptl_absorpt_correction_T_max .9999
_exptl_absorpt_correction_T_min .8815
_exptl_absorpt_correction_type multi-scan
_exptl_absorpt_process_details 'Bruker SAINT (SADABS)'
_exptl_crystal_colour yellow
_exptl_crystal_density_diffrn 1.223
_exptl_crystal_description rod
_exptl_crystal_F_000 960
_exptl_crystal_size_max 0.380
_exptl_crystal_size_mid 0.210
_exptl_crystal_size_min 0.140
_refine_diff_density_max 0.220
_refine_diff_density_min -0.191
_refine_diff_density_rms 0.036
_refine_ls_abs_structure_details
; 
 Flack x determined using 1495 quotients [(I+)-(I-)]/[(I+)+(I-)] 
 (Parsons, Flack and Wagner, Acta Cryst. B69 (2013) 249-259). 
;
_refine_ls_abs_structure_Flack -2.9(10)
_refine_ls_extinction_method none
_refine_ls_goodness_of_fit_ref 1.043
_refine_ls_hydrogen_treatment constr
_refine_ls_matrix_type full
_refine_ls_number_parameters 210
_refine_ls_number_reflns 4088
_refine_ls_number_restraints 1
_refine_ls_restrained_S_all 1.043
_refine_ls_R_factor_all 0.0516
_refine_ls_R_factor_gt 0.0449
_refine_ls_shift/su_max 0.000
_refine_ls_shift/su_mean 0.000
_refine_ls_structure_factor_coef Fsqd
_refine_ls_weighting_details 'w=1/[\s^2^(Fo^2^)+(0.0486P)^2^+0.1210P] where P=(Fo^2^+2Fc^2^)/3'
_refine_ls_weighting_scheme calc
_refine_ls_wR_factor_gt 0.0995
_refine_ls_wR_factor_ref 0.1035
_reflns_Friedel_coverage 0.991
_reflns_Friedel_fraction_full 1.000
_reflns_Friedel_fraction_max 1.000
_reflns_number_gt 3718
_reflns_number_total 4088
_reflns_threshold_expression 'I > 2\s(I)'
_cod_data_source_file ol7b01047_si_004.cif
_cod_data_source_block c21h20n2_P31c
_cod_database_code 1546239
_shelx_shelxl_version_number 2014/7
_shelx_space_group_comment
; 
The symmetry employed for this shelxl refinement is uniquely defined 
by the following loop, which should always be used as a source of 
symmetry information in preference to the above space-group names. 
They are only intended as comments. 
;
_shelx_estimated_absorpt_t_min 0.973
_shelx_estimated_absorpt_t_max 0.990

loop_
_space_group_symop_operation_xyz
'x, y, z'
'-y, x-y, z'
'-x+y, -x, z'
'y, x, z+1/2'
'x-y, -y, z+1/2'
'-x, -x+y, z+1/2'

loop_
_atom_site_label
_atom_site_type_symbol
_atom_site_fract_x
_atom_site_fract_y
_atom_site_fract_z
_atom_site_U_iso_or_equiv
_atom_site_adp_type
_atom_site_occupancy
_atom_site_site_symmetry_order
_atom_site_calc_flag
_atom_site_refinement_flags_posn
_atom_site_refinement_flags_adp
N1 N 0.69854(14) 0.12204(14) 0.3905(3) 0.0285(5) Uani 1 1 d . .
N2 N 0.48919(16) -0.10053(15) 0.4812(3) 0.0315(6) Uani 1 1 d . .
C1 C 0.70387(17) 0.07645(17) 0.5325(4) 0.0296(6) Uani 1 1 d . .
H1 H 0.6934 0.0996 0.6349 0.036 Uiso 1 1 calc R U
C2 C 0.63578(17) -0.01445(16) 0.5159(4) 0.0303(6) Uani 1 1 d . .
H2A H 0.6535 -0.0417 0.4338 0.036 Uiso 1 1 calc R U
H2B H 0.6293 -0.0425 0.6231 0.036 Uiso 1 1 calc R U
C3 C 0.55330(17) -0.02575(17) 0.4646(4) 0.0276(6) Uani 1 1 d . .
C4 C 0.41321(18) -0.11411(18) 0.4342(3) 0.0312(6) Uani 1 1 d . .
C5 C 0.3436(2) -0.19405(19) 0.4573(5) 0.0407(8) Uani 1 1 d . .
H5 H 0.3507 -0.2365 0.5051 0.049 Uiso 1 1 calc R U
C6 C 0.2665(2) -0.2106(2) 0.4118(5) 0.0462(8) Uani 1 1 d . .
H6 H 0.2203 -0.2642 0.4293 0.055 Uiso 1 1 calc R U
C7 C 0.2551(2) -0.1484(2) 0.3389(6) 0.0525(10) Uani 1 1 d . .
H7 H 0.2011 -0.1603 0.3080 0.063 Uiso 1 1 calc R U
C8 C 0.3210(2) -0.0713(2) 0.3125(6) 0.0491(9) Uani 1 1 d . .
H8 H 0.3129 -0.0303 0.2602 0.059 Uiso 1 1 calc R U
C9 C 0.40138(19) -0.05198(19) 0.3627(4) 0.0357(7) Uani 1 1 d . .
C10 C 0.47219(18) 0.02764(19) 0.3471(4) 0.0362(7) Uani 1 1 d . .
H10 H 0.4671 0.0714 0.2995 0.043 Uiso 1 1 calc R U
C11 C 0.54766(17) 0.04207(17) 0.3997(4) 0.0291(6) Uani 1 1 d . .
C12 C 0.62301(17) 0.12762(16) 0.3923(4) 0.0302(6) Uani 1 1 d . .
H12 H 0.6207 0.1522 0.2844 0.036 Uiso 1 1 calc R U
C13 C 0.77231(19) 0.20309(19) 0.3703(5) 0.0412(8) Uani 1 1 d . .
H13A H 0.7848 0.2346 0.4747 0.049 Uiso 1 1 calc R U
H13B H 0.7628 0.2347 0.2834 0.049 Uiso 1 1 calc R U
C14 C 0.8442(2) 0.1916(2) 0.3230(6) 0.0520(9) Uani 1 1 d . .
H14A H 0.8337 0.1645 0.2137 0.062 Uiso 1 1 calc R U
H14B H 0.8953 0.2461 0.3154 0.062 Uiso 1 1 calc R U
C15 C 0.8554(2) 0.1391(2) 0.4496(5) 0.0407(7) Uani 1 1 d . .
C16 C 0.9325(2) 0.1449(2) 0.4727(6) 0.0534(10) Uani 1 1 d . .
H16 H 0.9779 0.1819 0.4060 0.064 Uiso 1 1 calc R U
C17 C 0.9442(2) 0.0985(3) 0.5888(6) 0.0575(11) Uani 1 1 d . .
H17 H 0.9971 0.1037 0.6029 0.069 Uiso 1 1 calc R U
C18 C 0.8782(2) 0.0439(2) 0.6853(5) 0.0504(9) Uani 1 1 d . .
H18 H 0.8856 0.0116 0.7666 0.060 Uiso 1 1 calc R U
C19 C 0.8015(2) 0.03661(19) 0.6632(4) 0.0385(7) Uani 1 1 d . .
H19 H 0.7563 -0.0016 0.7289 0.046 Uiso 1 1 calc R U
C20 C 0.78900(19) 0.08400(18) 0.5467(4) 0.0336(6) Uani 1 1 d . .
C21 C 0.6186(2) 0.18295(19) 0.5278(5) 0.0394(7) Uani 1 1 d . .
H21A H 0.6223 0.1619 0.6362 0.059 Uiso 1 1 calc R U
H21B H 0.5660 0.1826 0.5191 0.059 Uiso 1 1 calc R U
H21C H 0.6646 0.2396 0.5144 0.059 Uiso 1 1 calc R U

loop_
_atom_site_aniso_label
_atom_site_aniso_U_11
_atom_site_aniso_U_22
_atom_site_aniso_U_33
_atom_site_aniso_U_23
_atom_site_aniso_U_13
_atom_site_aniso_U_12
N1 0.0278(11) 0.0223(11) 0.0321(13) 0.0027(10) 0.0021(9) 0.0101(9)
N2 0.0343(13) 0.0252(12) 0.0332(12) 0.0010(10) 0.0025(10) 0.0136(11)
C1 0.0309(15) 0.0285(14) 0.0299(13) 0.0001(11) 0.0009(12) 0.0152(12)
C2 0.0290(13) 0.0251(14) 0.0352(14) 0.0049(11) 0.0028(11) 0.0124(12)
C3 0.0293(14) 0.0256(14) 0.0288(13) -0.0018(12) 0.0038(11) 0.0143(12)
C4 0.0319(15) 0.0283(14) 0.0298(15) -0.0047(11) 0.0036(12) 0.0123(12)
C5 0.0407(18) 0.0288(15) 0.0444(18) -0.0021(14) 0.0007(15) 0.0112(14)
C6 0.0343(17) 0.0355(18) 0.051(2) -0.0076(15) 0.0012(15) 0.0045(14)
C7 0.0303(17) 0.048(2) 0.070(3) -0.0164(19) -0.0111(17) 0.0128(16)
C8 0.0412(19) 0.0392(19) 0.067(2) -0.0080(18) -0.0138(18) 0.0204(16)
C9 0.0314(15) 0.0322(15) 0.0426(17) -0.0058(14) -0.0014(13) 0.0153(13)
C10 0.0363(15) 0.0277(15) 0.0459(18) -0.0017(12) -0.0045(13) 0.0170(13)
C11 0.0311(14) 0.0254(14) 0.0304(13) -0.0016(12) 0.0022(12) 0.0139(12)
C12 0.0292(14) 0.0238(13) 0.0352(14) 0.0036(12) -0.0002(12) 0.0116(11)
C13 0.0346(16) 0.0268(15) 0.053(2) 0.0070(14) -0.0001(16) 0.0087(13)
C14 0.0346(18) 0.0392(19) 0.071(2) 0.0167(17) 0.0111(17) 0.0102(15)
C15 0.0302(16) 0.0301(16) 0.056(2) -0.0069(14) 0.0000(14) 0.0111(13)
C16 0.0308(17) 0.041(2) 0.079(3) -0.005(2) 0.0042(18) 0.0115(14)
C17 0.037(2) 0.058(2) 0.083(3) -0.014(2) -0.010(2) 0.0284(18)
C18 0.054(2) 0.053(2) 0.057(2) -0.0111(18) -0.0164(18) 0.0360(19)
C19 0.0419(18) 0.0383(16) 0.0410(16) -0.0062(14) -0.0026(14) 0.0243(14)
C20 0.0333(15) 0.0291(14) 0.0377(16) -0.0095(12) -0.0035(13) 0.0151(13)
C21 0.0381(17) 0.0295(16) 0.052(2) -0.0020(14) 0.0020(15) 0.0178(14)

loop_
_atom_type_symbol
_atom_type_description
_atom_type_scat_dispersion_real
_atom_type_scat_dispersion_imag
_atom_type_scat_source
C C 0.0033 0.0016 'International Tables Vol C Tables 4.2.6.8 and 6.1.1.4'
H H 0.0000 0.0000 'International Tables Vol C Tables 4.2.6.8 and 6.1.1.4'
N N 0.0061 0.0033 'International Tables Vol C Tables 4.2.6.8 and 6.1.1.4'

loop_
_geom_angle_atom_site_label_1
_geom_angle_atom_site_label_2
_geom_angle_atom_site_label_3
_geom_angle
C13 N1 C12 111.7(2)
C13 N1 C1 112.8(2)
C12 N1 C1 112.4(2)
C3 N2 C4 118.6(2)
N1 C1 C20 112.0(2)
N1 C1 C2 108.3(2)
C20 C1 C2 110.9(2)
N1 C1 H1 108.5
C20 C1 H1 108.5
C2 C1 H1 108.5
C3 C2 C1 113.8(2)
C3 C2 H2A 108.8
C1 C2 H2A 108.8
C3 C2 H2B 108.8
C1 C2 H2B 108.8
H2A C2 H2B 107.7
N2 C3 C11 123.4(3)
N2 C3 C2 116.4(3)
C11 C3 C2 120.2(2)
N2 C4 C9 122.6(3)
N2 C4 C5 118.6(3)
C9 C4 C5 118.8(3)
C6 C5 C4 120.7(3)
C6 C5 H5 119.6
C4 C5 H5 119.6
C5 C6 C7 120.3(3)
C5 C6 H6 119.9
C7 C6 H6 119.9
C8 C7 C6 120.4(3)
C8 C7 H7 119.8
C6 C7 H7 119.8
C7 C8 C9 120.4(3)
C7 C8 H8 119.8
C9 C8 H8 119.8
C4 C9 C10 116.9(3)
C4 C9 C8 119.4(3)
C10 C9 C8 123.7(3)
C11 C10 C9 120.6(3)
C11 C10 H10 119.7
C9 C10 H10 119.7
C10 C11 C3 118.0(3)
C10 C11 C12 121.3(3)
C3 C11 C12 120.7(2)
N1 C12 C11 110.2(2)
N1 C12 C21 115.6(3)
C11 C12 C21 110.3(3)
N1 C12 H12 106.8
C11 C12 H12 106.8
C21 C12 H12 106.8
N1 C13 C14 109.0(3)
N1 C13 H13A 109.9
C14 C13 H13A 109.9
N1 C13 H13B 109.9
C14 C13 H13B 109.9
H13A C13 H13B 108.3
C15 C14 C13 110.0(3)
C15 C14 H14A 109.7
C13 C14 H14A 109.7
C15 C14 H14B 109.7
C13 C14 H14B 109.7
H14A C14 H14B 108.2
C20 C15 C16 118.8(3)
C20 C15 C14 120.3(3)
C16 C15 C14 120.9(3)
C17 C16 C15 121.7(4)
C17 C16 H16 119.1
C15 C16 H16 119.1
C16 C17 C18 119.3(3)
C16 C17 H17 120.3
C18 C17 H17 120.3
C19 C18 C17 119.8(4)
C19 C18 H18 120.1
C17 C18 H18 120.1
C18 C19 C20 121.4(3)
C18 C19 H19 119.3
C20 C19 H19 119.3
C19 C20 C15 118.9(3)
C19 C20 C1 119.3(3)
C15 C20 C1 121.8(3)
C12 C21 H21A 109.5
C12 C21 H21B 109.5
H21A C21 H21B 109.5
C12 C21 H21C 109.5
H21A C21 H21C 109.5
H21B C21 H21C 109.5

loop_
_geom_bond_atom_site_label_1
_geom_bond_atom_site_label_2
_geom_bond_distance
N1 C13 1.459(4)
N1 C12 1.465(4)
N1 C1 1.465(4)
N2 C3 1.315(4)
N2 C4 1.364(4)
C1 C20 1.528(4)
C1 C2 1.535(4)
C1 H1 1.0000
C2 C3 1.504(4)
C2 H2A 0.9900
C2 H2B 0.9900
C3 C11 1.423(4)
C4 C9 1.409(4)
C4 C5 1.418(4)
C5 C6 1.362(5)
C5 H5 0.9500
C6 C7 1.412(6)
C6 H6 0.9500
C7 C8 1.363(5)
C7 H7 0.9500
C8 C9 1.417(5)
C8 H8 0.9500
C9 C10 1.417(4)
C10 C11 1.364(4)
C10 H10 0.9500
C11 C12 1.512(4)
C12 C21 1.539(4)
C12 H12 1.0000
C13 C14 1.510(5)
C13 H13A 0.9900
C13 H13B 0.9900
C14 C15 1.505(5)
C14 H14A 0.9900
C14 H14B 0.9900
C15 C20 1.393(5)
C15 C16 1.400(5)
C16 C17 1.369(6)
C16 H16 0.9500
C17 C18 1.383(6)
C17 H17 0.9500
C18 C19 1.380(4)
C18 H18 0.9500
C19 C20 1.392(5)
C19 H19 0.9500
C21 H21A 0.9800
C21 H21B 0.9800
C21 H21C 0.9800

loop_
_geom_torsion_atom_site_label_1
_geom_torsion_atom_site_label_2
_geom_torsion_atom_site_label_3
_geom_torsion_atom_site_label_4
_geom_torsion
C13 N1 C1 C20 -42.4(3)
C12 N1 C1 C20 -169.8(2)
C13 N1 C1 C2 -165.0(2)
C12 N1 C1 C2 67.6(3)
N1 C1 C2 C3 -44.0(3)
C20 C1 C2 C3 -167.3(3)
C4 N2 C3 C11 -0.1(4)
C4 N2 C3 C2 -179.2(3)
C1 C2 C3 N2 -166.3(3)
C1 C2 C3 C11 14.5(4)
C3 N2 C4 C9 2.5(4)
C3 N2 C4 C5 -177.9(3)
N2 C4 C5 C6 -179.8(3)
C9 C4 C5 C6 -0.2(5)
C4 C5 C6 C7 0.8(6)
C5 C6 C7 C8 0.3(6)
C6 C7 C8 C9 -2.0(7)
N2 C4 C9 C10 -2.5(4)
C5 C4 C9 C10 177.9(3)
N2 C4 C9 C8 178.1(3)
C5 C4 C9 C8 -1.4(5)
C7 C8 C9 C4 2.5(6)
C7 C8 C9 C10 -176.8(4)
C4 C9 C10 C11 0.0(5)
C8 C9 C10 C11 179.3(4)
C9 C10 C11 C3 2.3(5)
C9 C10 C11 C12 -176.7(3)
N2 C3 C11 C10 -2.4(5)
C2 C3 C11 C10 176.7(3)
N2 C3 C11 C12 176.6(3)
C2 C3 C11 C12 -4.3(4)
C13 N1 C12 C11 175.5(3)
C1 N1 C12 C11 -56.5(3)
C13 N1 C12 C21 -58.6(4)
C1 N1 C12 C21 69.3(3)
C10 C11 C12 N1 -157.2(3)
C3 C11 C12 N1 23.8(4)
C10 C11 C12 C21 74.0(4)
C3 C11 C12 C21 -105.0(3)
C12 N1 C13 C14 -164.7(3)
C1 N1 C13 C14 67.6(4)
N1 C13 C14 C15 -56.0(4)
C13 C14 C15 C20 24.7(5)
C13 C14 C15 C16 -155.0(3)
C20 C15 C16 C17 -0.7(6)
C14 C15 C16 C17 179.1(4)
C15 C16 C17 C18 0.5(6)
C16 C17 C18 C19 0.3(6)
C17 C18 C19 C20 -0.9(5)
C18 C19 C20 C15 0.7(5)
C18 C19 C20 C1 -177.2(3)
C16 C15 C20 C19 0.0(5)
C14 C15 C20 C19 -179.7(3)
C16 C15 C20 C1 177.9(3)
C14 C15 C20 C1 -1.8(5)
N1 C1 C20 C19 -172.5(3)
C2 C1 C20 C19 -51.4(4)
N1 C1 C20 C15 9.6(4)
C2 C1 C20 C15 130.7(3)
